data_4071134
loop_
_publ_author_name
'Tanabe, Makoto'
'Ito, Daisuke'
'Osakada, Kohtaro'

_publ_section_title
;
 Ligand Exchange of Diplatinum Complexes with Bridging Silyl Ligands
 Involving Si&#x2212;H Bond Cleavage and Formation
;
_journal_issue 10
_journal_name_full Organometallics
_journal_page_first 2258
_journal_paper_doi 10.1021/om7012869
_journal_volume 27
_journal_year 2008
_chemical_formula_moiety 'C18 H26 P2 Pt Si '
_chemical_formula_sum 'C18 H26 P2 Pt Si'
_chemical_formula_weight 527.53
_space_group_IT_number 2
_symmetry_cell_setting triclinic
_symmetry_Int_Tables_number 2
_symmetry_space_group_name_Hall '-P 1'
_symmetry_space_group_name_H-M 'P -1'
_cell_angle_alpha 102.781(2)
_cell_angle_beta 112.877(3)
_cell_angle_gamma 104.3217(5)
_cell_formula_units_Z 2
_cell_length_a 9.183(2)
_cell_length_b 11.193(3)
_cell_length_c 11.320(3)
_cell_measurement_reflns_used 3085
_cell_measurement_temperature 113.1
_cell_measurement_theta_max 27.5
_cell_measurement_theta_min 3.3
_cell_volume 970.8(4)
_computing_cell_refinement CrystalClear
_computing_data_collection CrystalClear
_computing_data_reduction CrystalStructure
_computing_publication_material 'CrystalStructure 3.7.0'
_computing_structure_refinement CRYSTALS
_diffrn_detector_area_resol_mean 7.31
_diffrn_measured_fraction_theta_full 0.903
_diffrn_measured_fraction_theta_max 0.903
_diffrn_measurement_device_type 'Rigaku Saturn'
_diffrn_measurement_method \w
_diffrn_radiation_type 'Mo K\a'
_diffrn_radiation_wavelength 0.71070
_diffrn_reflns_av_R_equivalents 0.023
_diffrn_reflns_limit_h_max 8
_diffrn_reflns_limit_h_min -11
_diffrn_reflns_limit_k_max 14
_diffrn_reflns_limit_k_min -13
_diffrn_reflns_limit_l_max 14
_diffrn_reflns_limit_l_min -14
_diffrn_reflns_number 6669
_diffrn_reflns_theta_full 27.47
_diffrn_reflns_theta_max 27.47
_exptl_absorpt_coefficient_mu 7.419
_exptl_absorpt_correction_T_max 0.051
_exptl_absorpt_correction_T_min 0.030
_exptl_absorpt_correction_type multi-scan
_exptl_absorpt_process_details 'Jacobson, R. (1998) Private communication'
_exptl_crystal_colour yellow
_exptl_crystal_density_diffrn 1.804
_exptl_crystal_density_method 'not measured'
_exptl_crystal_description prism
_exptl_crystal_F_000 512.00
_exptl_crystal_size_max 0.50
_exptl_crystal_size_mid 0.40
_exptl_crystal_size_min 0.40
_refine_diff_density_max 1.66
_refine_diff_density_min -1.47
_refine_ls_extinction_method none
_refine_ls_goodness_of_fit_ref 1.013
_refine_ls_hydrogen_treatment refall
_refine_ls_number_parameters 225
_refine_ls_number_reflns 3745
_refine_ls_R_factor_gt 0.0223
_refine_ls_shift/su_max 0.0000
_refine_ls_structure_factor_coef Fsqd
_refine_ls_weighting_details 'w = 1/[0.0001Fo^2^ + 1.0000\s(Fo^2^)]/(4Fo^2^)'
_refine_ls_weighting_scheme calc
_refine_ls_wR_factor_ref 0.0553
_reflns_number_gt 3744
_reflns_number_total 4019
_reflns_threshold_expression F^2^>2.0\s(F^2^)
_cod_data_source_file om7012869-file001.cif
_cod_data_source_block '__Complex9'
_cod_original_cell_volume 970.9(5)
_cod_original_formula_sum 'C18 H26 P2 Pt Si '
_cod_database_code 4071134

loop_
_symmetry_equiv_pos_site_id
_symmetry_equiv_pos_as_xyz
1 +X,+Y,+Z
2 -X,-Y,-Z

loop_
_atom_site_label
_atom_site_type_symbol
_atom_site_fract_x
_atom_site_fract_y
_atom_site_fract_z
_atom_site_U_iso_or_equiv
_atom_site_adp_type
_atom_site_occupancy
_atom_site_symmetry_multiplicity
_atom_site_calc_flag
_atom_site_refinement_flags
Pt1 Pt 0.26024(2) 0.460020(10) 0.376970(10) 0.00942(4) Uani 1.00 1 d .
P1 P 0.02430(12) 0.28165(11) 0.20611(11) 0.0164(2) Uani 1.00 1 d .
P2 P 0.09604(13) 0.58302(11) 0.31573(11) 0.0159(2) Uani 1.00 1 d .
Si1 Si 0.46376(13) 0.37076(11) 0.48576(11) 0.0101(2) Uani 1.00 1 d .
C1 C 0.4023(5) 0.3045(3) 0.6094(4) 0.0125(9) Uani 1.00 1 d .
C2 C 0.4854(5) 0.3760(4) 0.7505(4) 0.0172(10) Uani 1.00 1 d .
C3 C 0.4338(5) 0.3317(4) 0.8397(4) 0.0199(11) Uani 1.00 1 d .
C4 C 0.2991(5) 0.2137(4) 0.7897(4) 0.0198(11) Uani 1.00 1 d .
C5 C 0.2161(5) 0.1389(4) 0.6501(4) 0.0195(11) Uani 1.00 1 d .
C6 C 0.2674(5) 0.1849(4) 0.5629(4) 0.0155(10) Uani 1.00 1 d .
C7 C 0.4602(4) 0.2266(3) 0.3578(3) 0.0120(9) Uani 1.00 1 d .
C8 C 0.4585(5) 0.1043(4) 0.3718(4) 0.0153(10) Uani 1.00 1 d .
C9 C 0.4657(5) 0.0064(4) 0.2759(4) 0.0178(10) Uani 1.00 1 d .
C10 C 0.4717(5) 0.0273(4) 0.1617(4) 0.0214(11) Uani 1.00 1 d .
C11 C 0.4720(5) 0.1463(4) 0.1445(4) 0.0203(11) Uani 1.00 1 d .
C12 C 0.4675(5) 0.2430(4) 0.2411(4) 0.0153(10) Uani 1.00 1 d .
C13 C 0.0178(8) 0.6389(6) 0.4335(6) 0.048(2) Uani 1.00 1 d .
C14 C 0.1678(5) 0.7328(4) 0.2828(4) 0.0261(12) Uani 1.00 1 d .
C15 C -0.0723(5) 0.1214(4) 0.2135(4) 0.0266(12) Uani 1.00 1 d .
C16 C 0.0469(6) 0.2301(5) 0.0515(4) 0.0337(13) Uani 1.00 1 d .
C17 C -0.1568(5) 0.3362(5) 0.1487(5) 0.0325(13) Uani 1.00 1 d .
C18 C -0.0977(5) 0.4782(4) 0.1543(5) 0.0282(12) Uani 1.00 1 d .
H1 H 0.5795 0.4565 0.7868 0.020 Uiso 1.00 1 c R
H2 H 0.4917 0.3833 0.9348 0.025 Uiso 1.00 1 c R
H3 H 0.2636 0.1838 0.8499 0.028 Uiso 1.00 1 c R
H4 H 0.1248 0.0568 0.6145 0.024 Uiso 1.00 1 c R
H5 H 0.2087 0.1334 0.4678 0.019 Uiso 1.00 1 c R
H6 H 0.4518 0.0882 0.4489 0.018 Uiso 1.00 1 c R
H7 H 0.4662 -0.0745 0.2890 0.021 Uiso 1.00 1 c R
H8 H 0.4763 -0.0391 0.0960 0.023 Uiso 1.00 1 c R
H9 H 0.4755 0.1609 0.0659 0.023 Uiso 1.00 1 c R
H10 H 0.4675 0.3237 0.2274 0.018 Uiso 1.00 1 c R
H11 H -0.0895 0.5747 0.4071 0.084 Uiso 1.00 1 c R
H12 H 0.0055 0.7202 0.4309 0.084 Uiso 1.00 1 c R
H13 H 0.0959 0.6507 0.5239 0.084 Uiso 1.00 1 c R
H14 H 0.2221 0.8067 0.3657 0.029 Uiso 1.00 1 c R
H15 H 0.0729 0.7426 0.2173 0.029 Uiso 1.00 1 c R
H16 H 0.2460 0.7274 0.2483 0.029 Uiso 1.00 1 c R
H17 H -0.0224 0.0626 0.1869 0.027 Uiso 1.00 1 c R
H18 H -0.1911 0.0866 0.1528 0.027 Uiso 1.00 1 c R
H19 H -0.0539 0.1319 0.3044 0.027 Uiso 1.00 1 c R
H20 H 0.0029 0.2761 -0.0063 0.035 Uiso 1.00 1 c R
H21 H -0.0143 0.1379 0.0043 0.035 Uiso 1.00 1 c R
H22 H 0.1639 0.2498 0.0762 0.035 Uiso 1.00 1 c R
H23 H -0.2380 0.2798 0.0573 0.035 Uiso 1.00 1 c R
H24 H -0.2075 0.3312 0.2072 0.035 Uiso 1.00 1 c R
H25 H -0.1853 0.5114 0.1471 0.029 Uiso 1.00 1 c R
H26 H -0.0746 0.4796 0.0796 0.029 Uiso 1.00 1 c R

loop_
_atom_site_aniso_label
_atom_site_aniso_U_11
_atom_site_aniso_U_22
_atom_site_aniso_U_33
_atom_site_aniso_U_12
_atom_site_aniso_U_13
_atom_site_aniso_U_23
Pt1 0.00859(8) 0.01032(8) 0.00818(9) 0.00384(6) 0.00224(6) 0.00402(6)
P1 0.0098(5) 0.0157(5) 0.0146(5) 0.0009(4) -0.0012(4) 0.0065(4)
P2 0.0147(5) 0.0193(5) 0.0191(5) 0.0107(4) 0.0076(4) 0.0122(4)
Si1 0.0114(5) 0.0101(5) 0.0087(5) 0.0052(4) 0.0033(4) 0.0043(4)
C1 0.0131(19) 0.0147(19) 0.0112(18) 0.0081(16) 0.0047(16) 0.0057(16)
C2 0.018(2) 0.016(2) 0.016(2) 0.0066(18) 0.0074(17) 0.0050(17)
C3 0.026(2) 0.024(2) 0.012(2) 0.013(2) 0.0080(18) 0.0072(18)
C4 0.023(2) 0.028(2) 0.019(2) 0.014(2) 0.0123(19) 0.017(2)
C5 0.016(2) 0.022(2) 0.023(2) 0.0069(18) 0.0079(18) 0.0134(19)
C6 0.014(2) 0.018(2) 0.014(2) 0.0061(17) 0.0049(17) 0.0086(17)
C7 0.0076(18) 0.0137(19) 0.0106(18) 0.0028(15) 0.0020(15) 0.0023(16)
C8 0.019(2) 0.015(2) 0.0119(19) 0.0062(17) 0.0070(17) 0.0055(16)
C9 0.018(2) 0.013(2) 0.021(2) 0.0064(17) 0.0083(18) 0.0044(17)
C10 0.019(2) 0.018(2) 0.020(2) 0.0057(18) 0.0086(18) -0.0051(18)
C11 0.020(2) 0.024(2) 0.014(2) 0.0049(19) 0.0090(18) 0.0044(18)
C12 0.015(2) 0.015(2) 0.017(2) 0.0063(17) 0.0068(17) 0.0062(17)
C13 0.079(4) 0.067(4) 0.065(4) 0.064(4) 0.059(3) 0.051(3)
C14 0.025(2) 0.020(2) 0.028(2) 0.008(2) 0.005(2) 0.014(2)
C15 0.024(2) 0.017(2) 0.027(2) 0.0016(19) 0.002(2) 0.011(2)
C16 0.031(2) 0.037(3) 0.019(2) 0.003(2) 0.004(2) 0.008(2)
C17 0.016(2) 0.034(2) 0.037(3) 0.003(2) 0.003(2) 0.019(2)
C18 0.013(2) 0.027(2) 0.032(2) 0.0048(19) -0.0030(19) 0.016(2)

loop_
_atom_type_symbol
_atom_type_description
_atom_type_scat_dispersion_real
_atom_type_scat_dispersion_imag
_atom_type_scat_source
C C 0.003 0.002
;
International Tables for Crystallography
(1992, Vol. C, Tables 4.2.6.8 and 6.1.1.4)
;
H H 0.000 0.000
;
International Tables for Crystallography
(1992, Vol. C, Table 6.1.1.4)
;
P P 0.102 0.094
;
International Tables for Crystallography
(1992, Vol. C, Tables 4.2.6.8 and 6.1.1.4)
;
Pt Pt -1.703 8.390
;
International Tables for Crystallography
(1992, Vol. C, Tables 4.2.6.8 and 6.1.1.4)
;
Si Si 0.082 0.070
;
International Tables for Crystallography
(1992, Vol. C, Tables 4.2.6.8 and 6.1.1.4)
;

loop_
_geom_angle_atom_site_label_1
_geom_angle_atom_site_label_2
_geom_angle_atom_site_label_3
_geom_angle
_geom_angle_site_symmetry_1
_geom_angle_site_symmetry_3
P1 Pt1 P2 85.48(3) . .
P1 Pt1 Si1 105.72(3) . .
P1 Pt1 Si1 164.61(5) . 2_666
P2 Pt1 Si1 167.82(3) . .
P2 Pt1 Si1 100.90(4) . 2_666
Si1 Pt1 Si1 69.48(4) . 2_666
Pt1 P1 C15 128.30(14) . .
Pt1 P1 C16 111.49(16) . .
Pt1 P1 C17 108.14(14) . .
C15 P1 C16 100.8(2) . .
C15 P1 C17 102.3(2) . .
C16 P1 C17 102.9(2) . .
Pt1 P2 C13 115.2(2) . .
Pt1 P2 C14 123.45(19) . .
Pt1 P2 C18 108.34(18) . .
C13 P2 C14 100.7(3) . .
C13 P2 C18 104.2(2) . .
C14 P2 C18 102.8(2) . .
Pt1 Si1 Pt1 110.52(4) . 2_666
Pt1 Si1 C1 107.50(15) . .
Pt1 Si1 C7 111.97(13) . .
Pt1 Si1 C1 106.48(9) 2_666 .
Pt1 Si1 C7 112.80(13) 2_666 .
C1 Si1 C7 107.2(2) . .
Si1 C1 C2 121.7(3) . .
Si1 C1 C6 122.0(3) . .
C2 C1 C6 116.3(4) . .
C1 C2 C3 121.8(3) . .
C2 C3 C4 120.2(3) . .
C3 C4 C5 119.4(5) . .
C4 C5 C6 119.7(3) . .
C1 C6 C5 122.7(3) . .
Si1 C7 C8 126.0(3) . .
Si1 C7 C12 118.1(3) . .
C8 C7 C12 115.8(4) . .
C7 C8 C9 122.1(4) . .
C8 C9 C10 119.9(4) . .
C9 C10 C11 119.4(4) . .
C10 C11 C12 120.1(5) . .
C7 C12 C11 122.7(4) . .
P1 C17 C18 110.7(3) . .
P2 C18 C17 110.9(3) . .
C1 C2 H1 119.0 . .
C3 C2 H1 119.2 . .
C2 C3 H2 119.7 . .
C4 C3 H2 120.1 . .
C3 C4 H3 120.3 . .
C5 C4 H3 120.3 . .
C4 C5 H4 120.3 . .
C6 C5 H4 120.0 . .
C1 C6 H5 118.6 . .
C5 C6 H5 118.7 . .
C7 C8 H6 118.7 . .
C9 C8 H6 119.2 . .
C8 C9 H7 120.0 . .
C10 C9 H7 120.1 . .
C9 C10 H8 120.2 . .
C11 C10 H8 120.4 . .
C10 C11 H9 119.7 . .
C12 C11 H9 120.2 . .
C7 C12 H10 118.4 . .
C11 C12 H10 118.8 . .
P2 C13 H11 109.2 . .
P2 C13 H12 109.6 . .
P2 C13 H13 109.6 . .
H11 C13 H12 109.5 . .
H11 C13 H13 109.5 . .
H12 C13 H13 109.5 . .
P2 C14 H14 109.5 . .
P2 C14 H15 109.6 . .
P2 C14 H16 109.4 . .
H14 C14 H15 109.5 . .
H14 C14 H16 109.5 . .
H15 C14 H16 109.5 . .
P1 C15 H17 109.6 . .
P1 C15 H18 109.3 . .
P1 C15 H19 109.6 . .
H17 C15 H18 109.5 . .
H17 C15 H19 109.5 . .
H18 C15 H19 109.5 . .
P1 C16 H20 109.4 . .
P1 C16 H21 109.6 . .
P1 C16 H22 109.5 . .
H20 C16 H21 109.5 . .
H20 C16 H22 109.5 . .
H21 C16 H22 109.5 . .
P1 C17 H23 109.0 . .
P1 C17 H24 109.0 . .
C18 C17 H23 109.7 . .
C18 C17 H24 108.9 . .
H23 C17 H24 109.5 . .
P2 C18 H25 109.2 . .
P2 C18 H26 109.1 . .
C17 C18 H25 109.1 . .
C17 C18 H26 108.9 . .
H25 C18 H26 109.5 . .

loop_
_geom_bond_atom_site_label_1
_geom_bond_atom_site_label_2
_geom_bond_distance
_geom_bond_site_symmetry_2
Pt1 P1 2.3053(8) .
Pt1 P2 2.2992(13) .
Pt1 Si1 2.3846(13) .
Pt1 Si1 2.3847(9) 2_666
P1 C15 1.830(5) .
P1 C16 1.825(6) .
P1 C17 1.844(5) .
P2 C13 1.811(8) .
P2 C14 1.818(5) .
P2 C18 1.836(3) .
Si1 C1 1.922(5) .
Si1 C7 1.899(4) .
C1 C2 1.400(5) .
C1 C6 1.401(5) .
C2 C3 1.402(8) .
C3 C4 1.383(5) .
C4 C5 1.393(5) .
C5 C6 1.389(7) .
C7 C8 1.409(6) .
C7 C12 1.398(7) .
C8 C9 1.396(6) .
C9 C10 1.383(7) .
C10 C11 1.388(7) .
C11 C12 1.380(7) .
C17 C18 1.525(7) .
C2 H1 0.950 .
C3 H2 0.950 .
C4 H3 0.950 .
C5 H4 0.950 .
C6 H5 0.950 .
C8 H6 0.950 .
C9 H7 0.950 .
C10 H8 0.950 .
C11 H9 0.950 .
C12 H10 0.950 .
C13 H11 0.950 .
C13 H12 0.950 .
C13 H13 0.950 .
C14 H14 0.950 .
C14 H15 0.950 .
C14 H16 0.950 .
C15 H17 0.950 .
C15 H18 0.950 .
C15 H19 0.950 .
C16 H20 0.950 .
C16 H21 0.950 .
C16 H22 0.950 .
C17 H23 0.950 .
C17 H24 0.950 .
C18 H25 0.950 .
C18 H26 0.950 .
